data_7116005
loop_
_publ_author_name
'Keishiro Tahara'
'Tetsufumi Nakakita'
'Shohei Katao'
'Jun-ichi Kikuchi'

_publ_section_title
;
 Organic mixed valency in quadruple hydrogen-bonded triarylamine dimers
 bearing ureido pyrimidinedione moieties
;
_journal_name_full Chem.Commun.
_journal_page_first 15071
_journal_paper_doi 10.1039/C4cc06779G
_journal_volume 50
_journal_year 2014
_chemical_formula_moiety 'C31 H35 N5 O3'
_chemical_formula_sum 'C31 H35 N5 O3'
_chemical_formula_weight 525.65
_space_group_IT_number 15
_symmetry_cell_setting monoclinic
_symmetry_Int_Tables_number 15
_symmetry_space_group_name_Hall '-C 2yc'
_symmetry_space_group_name_H-M 'C 1 2/c 1'
_atom_sites_solution_hydrogens geom
_atom_sites_solution_primary direct
_atom_sites_solution_secondary difmap
_cell_angle_alpha 90.0000
_cell_angle_beta 99.2802(7)
_cell_angle_gamma 90.0000
_cell_formula_units_Z 8
_cell_length_a 35.7967(9)
_cell_length_b 8.8766(2)
_cell_length_c 17.1376(4)
_cell_measurement_reflns_used 28570
_cell_measurement_temperature 123
_cell_measurement_theta_max 27.51
_cell_measurement_theta_min 3.00
_cell_volume 5374.2(2)
_computing_cell_refinement 'RAPID AUTO'
_computing_data_collection 'RAPID AUTO (Rigaku, ????)'
_computing_data_reduction 'RAPID AUTO'
_computing_molecular_graphics 'CrystalStructure 4.0'
_computing_publication_material 'CrystalStructure 4.0 (Rigaku, 2010)'
_computing_structure_refinement 'SHELXL97 (Sheldrick, 2008)'
_computing_structure_solution 'Il Milione (Burla, et al., 2007)'
_diffrn_ambient_temperature 123
_diffrn_detector_area_resol_mean 10.000
_diffrn_measured_fraction_theta_full 0.998
_diffrn_measured_fraction_theta_max 0.998
_diffrn_measurement_device_type 'Rigaku R-AXIS RAPID'
_diffrn_measurement_method \w
_diffrn_radiation_type 'Mo K\a'
_diffrn_radiation_wavelength 0.71075
_diffrn_reflns_av_R_equivalents 0.0588
_diffrn_reflns_limit_h_max 46
_diffrn_reflns_limit_h_min -46
_diffrn_reflns_limit_k_max 11
_diffrn_reflns_limit_k_min -11
_diffrn_reflns_limit_l_max 22
_diffrn_reflns_limit_l_min -22
_diffrn_reflns_number 45161
_diffrn_reflns_theta_full 27.49
_diffrn_reflns_theta_max 27.49
_diffrn_standards_number 0
_exptl_absorpt_coefficient_mu 0.085
_exptl_absorpt_correction_T_max 0.998
_exptl_absorpt_correction_T_min 0.832
_exptl_absorpt_correction_type multi-scan
_exptl_absorpt_process_details 'ABSCOR (Rigaku, 1995)'
_exptl_crystal_colour yellow
_exptl_crystal_density_diffrn 1.299
_exptl_crystal_density_method 'not measured'
_exptl_crystal_description platelet
_exptl_crystal_F_000 2240.00
_exptl_crystal_size_max 0.150
_exptl_crystal_size_mid 0.130
_exptl_crystal_size_min 0.020
_refine_diff_density_max 0.860
_refine_diff_density_min -0.380
_refine_ls_extinction_method none
_refine_ls_goodness_of_fit_ref 1.094
_refine_ls_hydrogen_treatment constr
_refine_ls_number_parameters 374
_refine_ls_number_reflns 6147
_refine_ls_number_restraints 2
_refine_ls_R_factor_gt 0.0679
_refine_ls_shift/su_max 0.000
_refine_ls_structure_factor_coef Fsqd
_refine_ls_weighting_details 'w = 1/[\s^2^(Fo^2^)+(0.0843P)^2^+12.5833P] where P=(Fo^2^+2Fc^2^)/3'
_refine_ls_weighting_scheme calc
_refine_ls_wR_factor_ref 0.1919
_reflns_number_gt 4927
_reflns_number_total 6147
_reflns_threshold_expression F^2^>2.0\s(F^2^)
_cod_data_source_file c4cc06779g2.cif
_cod_data_source_block TPA
_cod_original_cell_volume 5374.3(3)
_cod_database_code 7116005

loop_
_symmetry_equiv_pos_site_id
_symmetry_equiv_pos_as_xyz
1 +X,+Y,+Z
2 -X,+Y,1/2-Z
3 -X,-Y,-Z
4 +X,-Y,1/2+Z
5 1/2+X,1/2+Y,+Z
6 1/2-X,1/2+Y,1/2-Z
7 1/2-X,1/2-Y,-Z
8 1/2+X,1/2-Y,1/2+Z

loop_
_atom_site_label
_atom_site_type_symbol
_atom_site_fract_x
_atom_site_fract_y
_atom_site_fract_z
_atom_site_U_iso_or_equiv
_atom_site_adp_type
_atom_site_occupancy
_atom_site_symmetry_multiplicity
_atom_site_calc_flag
_atom_site_refinement_flags
_atom_site_disorder_assembly
_atom_site_disorder_group
O1 O 0.24005(5) 0.6035(2) 0.22155(10) 0.0307(4) Uani 1.0 8 d . . .
O2 O 0.16181(4) 0.38966(19) 0.38986(10) 0.0262(4) Uani 1.0 8 d . . .
O3 O 0.33386(4) 0.3874(2) 0.35921(9) 0.0269(4) Uani 1.0 8 d . . .
N1 N 0.26254(5) 0.4568(3) 0.32582(11) 0.0224(4) Uani 1.0 8 d . . .
N2 N 0.22483(5) 0.3531(2) 0.41454(11) 0.0205(4) Uani 1.0 8 d . . .
N3 N 0.28850(5) 0.3110(3) 0.43385(11) 0.0206(4) Uani 1.0 8 d . . .
N4 N 0.35095(5) 0.2568(3) 0.47335(12) 0.0270(5) Uani 1.0 8 d . . .
N5 N 0.50998(5) 0.2450(3) 0.50316(11) 0.0252(5) Uani 1.0 8 d . . .
C1A C 0.17779(14) 0.3796(5) 0.0557(3) 0.0460(13) Uani 0.728(8) 8 d P A 1
C1B C 0.1461(3) 0.3436(14) 0.0526(7) 0.041(3) Uani 0.272(8) 8 d PD A 2
C2A C 0.15516(11) 0.2981(5) 0.1098(2) 0.0356(11) Uani 0.728(8) 8 d P A 1
C2B C 0.1840(4) 0.3185(13) 0.1060(6) 0.040(3) Uani 0.272(8) 8 d PD A 2
C3 C 0.17513(9) 0.3130(3) 0.19544(15) 0.0364(6) Uani 1.0 8 d D . .
C4 C 0.16690(7) 0.4669(3) 0.22784(14) 0.0277(5) Uani 1.0 8 d . . .
C5 C 0.17565(10) 1.0087(4) 0.3534(3) 0.0526(8) Uani 1.0 8 d . . .
C6 C 0.19472(13) 0.9042(4) 0.4147(2) 0.0612(10) Uani 1.0 8 d . . .
C7 C 0.21092(8) 0.7611(3) 0.38547(17) 0.0369(6) Uani 1.0 8 d . . .
C8 C 0.18270(7) 0.6795(3) 0.32386(14) 0.0278(5) Uani 1.0 8 d . . .
C9 C 0.19460(6) 0.5192(3) 0.30101(13) 0.0218(5) Uani 1.0 8 d . . .
C10 C 0.23365(6) 0.5314(3) 0.27820(13) 0.0223(5) Uani 1.0 8 d . . .
C11 C 0.19287(6) 0.4148(3) 0.37102(13) 0.0211(5) Uani 1.0 8 d . . .
C12 C 0.25767(6) 0.3743(3) 0.39034(12) 0.0200(5) Uani 1.0 8 d . . .
C13 C 0.32611(6) 0.3225(3) 0.41777(13) 0.0204(5) Uani 1.0 8 d . . .
C14 C 0.39098(6) 0.2599(3) 0.47614(13) 0.0232(5) Uani 1.0 8 d . . .
C15 C 0.40863(6) 0.2148(3) 0.41333(13) 0.0235(5) Uani 1.0 8 d . . .
C16 C 0.44784(6) 0.2116(3) 0.42143(13) 0.0231(5) Uani 1.0 8 d . . .
C17 C 0.47045(6) 0.2518(3) 0.49303(13) 0.0210(5) Uani 1.0 8 d . . .
C18 C 0.45203(6) 0.2981(3) 0.55537(13) 0.0246(5) Uani 1.0 8 d . . .
C19 C 0.41311(6) 0.3026(3) 0.54645(13) 0.0260(5) Uani 1.0 8 d . . .
C20 C 0.53027(6) 0.2388(3) 0.43783(13) 0.0227(5) Uani 1.0 8 d . . .
C21 C 0.52274(7) 0.3396(3) 0.37563(14) 0.0275(5) Uani 1.0 8 d . . .
C22 C 0.54420(7) 0.3350(4) 0.31476(15) 0.0344(6) Uani 1.0 8 d . . .
C23 C 0.57255(7) 0.2298(4) 0.31567(15) 0.0368(7) Uani 1.0 8 d . . .
C24 C 0.57980(7) 0.1271(4) 0.37770(16) 0.0346(6) Uani 1.0 8 d . . .
C25 C 0.55879(7) 0.1310(3) 0.43854(14) 0.0273(5) Uani 1.0 8 d . . .
C26 C 0.53216(6) 0.2564(3) 0.58017(13) 0.0230(5) Uani 1.0 8 d . . .
C27 C 0.55947(6) 0.3699(3) 0.59514(14) 0.0267(5) Uani 1.0 8 d . . .
C28 C 0.58159(7) 0.3804(4) 0.66859(16) 0.0366(6) Uani 1.0 8 d . . .
C29 C 0.57678(8) 0.2800(4) 0.72745(16) 0.0421(7) Uani 1.0 8 d . . .
C30 C 0.54960(8) 0.1687(4) 0.71421(15) 0.0394(7) Uani 1.0 8 d . . .
C31 C 0.52697(7) 0.1562(3) 0.63965(15) 0.0305(6) Uani 1.0 8 d . . .
H1 H 0.2855 0.4629 0.3138 0.0268 Uiso 1.0 8 calc R . .
H1A H 0.1815 0.4847 0.0727 0.0552 Uiso 0.728(8) 8 calc PR A 1
H1B H 0.1641 0.3764 0.0014 0.0552 Uiso 0.728(8) 8 calc PR A 1
H1C H 0.2025 0.3307 0.0579 0.0552 Uiso 0.728(8) 8 calc PR A 1
H1D H 0.1345 0.4363 0.0684 0.0491 Uiso 0.272(8) 8 calc PR A 2
H1E H 0.1293 0.2581 0.0576 0.0491 Uiso 0.272(8) 8 calc PR A 2
H1F H 0.1501 0.3525 -0.0024 0.0491 Uiso 0.272(8) 8 calc PR A 2
H2A H 0.1527 0.1903 0.0949 0.0427 Uiso 0.728(8) 8 calc PR A 1
H2B H 0.1294 0.3418 0.1045 0.0427 Uiso 0.728(8) 8 calc PR A 1
H2C H 0.2017 0.4019 0.0999 0.0476 Uiso 0.272(8) 8 calc PR A 2
H2D H 0.1956 0.2226 0.0925 0.0476 Uiso 0.272(8) 8 calc PR A 2
H3 H 0.2850 0.2583 0.4756 0.0247 Uiso 1.0 8 calc R . .
H4A H 0.1411 0.4651 0.2415 0.0332 Uiso 1.0 8 calc R . .
H4B H 0.1670 0.5424 0.1854 0.0332 Uiso 1.0 8 calc R . .
H4 H 0.3421 0.2079 0.5111 0.0324 Uiso 1.0 8 calc R . .
H5A H 0.1940 1.0449 0.3209 0.0631 Uiso 1.0 8 calc R . .
H5B H 0.1653 1.0945 0.3789 0.0631 Uiso 1.0 8 calc R . .
H5C H 0.1550 0.9557 0.3197 0.0631 Uiso 1.0 8 calc R . .
H6A H 0.1763 0.8757 0.4494 0.0735 Uiso 1.0 8 calc R . .
H6B H 0.2155 0.9596 0.4476 0.0735 Uiso 1.0 8 calc R . .
H7A H 0.2188 0.6930 0.4309 0.0443 Uiso 1.0 8 calc R . .
H7B H 0.2337 0.7863 0.3623 0.0443 Uiso 1.0 8 calc R . .
H8A H 0.1782 0.7420 0.2754 0.0334 Uiso 1.0 8 calc R . .
H8B H 0.1584 0.6716 0.3440 0.0334 Uiso 1.0 8 calc R . .
H15 H 0.3937 0.1860 0.3646 0.0281 Uiso 1.0 8 calc R . .
H16 H 0.4595 0.1817 0.3779 0.0277 Uiso 1.0 8 calc R . .
H18 H 0.4666 0.3268 0.6044 0.0295 Uiso 1.0 8 calc R . .
H19 H 0.4013 0.3356 0.5892 0.0312 Uiso 1.0 8 calc R . .
H21 H 0.5030 0.4116 0.3745 0.0330 Uiso 1.0 8 calc R . .
H22 H 0.5393 0.4048 0.2723 0.0413 Uiso 1.0 8 calc R . .
H23 H 0.5871 0.2273 0.2740 0.0441 Uiso 1.0 8 calc R . .
H24 H 0.5992 0.0542 0.3782 0.0415 Uiso 1.0 8 calc R . .
H25 H 0.5637 0.0606 0.4807 0.0327 Uiso 1.0 8 calc R . .
H27 H 0.5628 0.4396 0.5547 0.0320 Uiso 1.0 8 calc R . .
H28 H 0.6002 0.4572 0.6787 0.0439 Uiso 1.0 8 calc R . .
H29 H 0.5924 0.2875 0.7777 0.0505 Uiso 1.0 8 calc R . .
H30 H 0.5462 0.1008 0.7554 0.0473 Uiso 1.0 8 calc R . .
H31 H 0.5082 0.0798 0.6299 0.0366 Uiso 1.0 8 calc R . .
H3A H 0.1661 0.2331 0.2282 0.0437 Uiso 1.0 8 calc R . .
H3B H 0.2028 0.3006 0.1977 0.0437 Uiso 1.0 8 calc R . .

loop_
_atom_site_aniso_label
_atom_site_aniso_U_11
_atom_site_aniso_U_22
_atom_site_aniso_U_33
_atom_site_aniso_U_12
_atom_site_aniso_U_13
_atom_site_aniso_U_23
O1 0.0284(9) 0.0367(10) 0.0280(9) 0.0032(8) 0.0076(7) 0.0106(8)
O2 0.0176(8) 0.0341(9) 0.0272(8) 0.0033(7) 0.0048(6) 0.0068(7)
O3 0.0190(8) 0.0383(10) 0.0241(8) 0.0001(7) 0.0053(7) 0.0071(7)
N1 0.0172(9) 0.0277(10) 0.0227(9) 0.0003(8) 0.0046(7) 0.0040(8)
N2 0.0169(9) 0.0245(10) 0.0202(9) 0.0014(7) 0.0034(7) 0.0002(8)
N3 0.0171(9) 0.0261(10) 0.0187(9) 0.0004(7) 0.0032(7) 0.0031(8)
N4 0.0147(9) 0.0385(12) 0.0281(10) 0.0007(8) 0.0043(8) 0.0086(9)
N5 0.0138(9) 0.0415(12) 0.0201(9) 0.0001(8) 0.0019(8) -0.0008(9)
C1A 0.068(4) 0.040(3) 0.031(3) -0.003(2) 0.011(2) -0.0047(19)
C1B 0.033(6) 0.047(7) 0.043(7) 0.001(5) 0.007(5) 0.006(5)
C2A 0.034(3) 0.044(3) 0.027(2) -0.0063(17) -0.0013(15) -0.0037(17)
C2B 0.049(8) 0.036(6) 0.035(6) 0.006(5) 0.009(5) 0.006(5)
C3 0.0456(16) 0.0326(14) 0.0274(13) -0.0031(12) -0.0050(11) 0.0014(11)
C4 0.0231(11) 0.0335(13) 0.0248(11) 0.0001(10) -0.0009(9) 0.0044(10)
C5 0.058(2) 0.0358(16) 0.066(3) 0.0094(15) 0.0160(17) -0.0059(15)
C6 0.099(3) 0.0388(18) 0.0441(18) 0.0133(18) 0.0047(18) -0.0092(15)
C7 0.0398(15) 0.0303(14) 0.0400(15) 0.0032(11) 0.0048(12) -0.0057(12)
C8 0.0280(12) 0.0264(12) 0.0298(12) 0.0064(10) 0.0068(10) 0.0037(10)
C9 0.0200(11) 0.0244(11) 0.0213(11) 0.0024(9) 0.0041(9) 0.0022(9)
C10 0.0212(11) 0.0238(11) 0.0216(11) 0.0004(9) 0.0026(9) -0.0004(9)
C11 0.0195(11) 0.0230(11) 0.0205(10) 0.0021(8) 0.0026(8) -0.0018(9)
C12 0.0186(10) 0.0218(11) 0.0194(10) -0.0004(8) 0.0022(8) -0.0013(9)
C13 0.0169(10) 0.0237(11) 0.0208(10) -0.0012(8) 0.0037(8) -0.0005(9)
C14 0.0136(10) 0.0290(12) 0.0269(11) 0.0009(9) 0.0031(9) 0.0069(9)
C15 0.0172(11) 0.0288(12) 0.0232(11) -0.0019(9) -0.0004(8) 0.0009(9)
C16 0.0185(11) 0.0286(12) 0.0226(11) -0.0009(9) 0.0045(9) -0.0004(9)
C17 0.0144(10) 0.0242(11) 0.0241(11) -0.0006(8) 0.0023(8) 0.0007(9)
C18 0.0189(11) 0.0316(12) 0.0229(11) 0.0011(9) 0.0022(9) -0.0004(10)
C19 0.0208(11) 0.0354(13) 0.0227(11) 0.0035(10) 0.0062(9) 0.0029(10)
C20 0.0150(10) 0.0306(12) 0.0226(11) -0.0034(9) 0.0035(8) -0.0031(9)
C21 0.0204(11) 0.0322(13) 0.0292(12) 0.0007(9) 0.0017(9) -0.0006(10)
C22 0.0248(12) 0.0512(17) 0.0269(12) -0.0064(11) 0.0033(10) 0.0061(12)
C23 0.0228(12) 0.0605(19) 0.0284(13) -0.0034(12) 0.0085(10) -0.0054(12)
C24 0.0230(12) 0.0425(15) 0.0390(14) 0.0025(11) 0.0074(11) -0.0100(12)
C25 0.0218(11) 0.0310(13) 0.0288(12) 0.0000(9) 0.0034(9) 0.0014(10)
C26 0.0151(10) 0.0316(12) 0.0220(11) 0.0051(9) 0.0016(8) -0.0004(9)
C27 0.0208(11) 0.0290(12) 0.0301(12) 0.0032(9) 0.0036(9) -0.0003(10)
C28 0.0245(13) 0.0466(16) 0.0376(14) 0.0002(11) 0.0014(11) -0.0128(12)
C29 0.0283(14) 0.070(2) 0.0249(13) 0.0101(14) -0.0039(10) -0.0071(13)
C30 0.0371(15) 0.0556(18) 0.0266(13) 0.0141(13) 0.0080(11) 0.0100(12)
C31 0.0245(12) 0.0379(14) 0.0290(12) 0.0055(10) 0.0042(10) 0.0043(11)

loop_
_atom_type_symbol
_atom_type_description
_atom_type_scat_dispersion_real
_atom_type_scat_dispersion_imag
_atom_type_scat_source
C C 0.0033 0.0016
;
International Tables for Crystallography
(1992, Vol. C, Tables 4.2.6.8 and 6.1.1.4)
;
H H 0.0000 0.0000
;
International Tables for Crystallography
(1992, Vol. C, Table 6.1.1.4)
;
N N 0.0061 0.0033
;
International Tables for Crystallography
(1992, Vol. C, Tables 4.2.6.8 and 6.1.1.4)
;
O O 0.0106 0.0060
;
International Tables for Crystallography
(1992, Vol. C, Tables 4.2.6.8 and 6.1.1.4)
;

loop_
_geom_angle_atom_site_label_1
_geom_angle_atom_site_label_2
_geom_angle_atom_site_label_3
_geom_angle
_geom_angle_publ_flag
C10 N1 C12 123.9(2) yes
C11 N2 C12 118.5(2) yes
C12 N3 C13 125.4(2) yes
C13 N4 C14 124.6(2) yes
C17 N5 C20 122.39(18) yes
C17 N5 C26 120.8(2) yes
C20 N5 C26 116.66(18) yes
C1A C2A C3 109.4(3) yes
C1B C2B C3 106.3(9) yes
C2A C3 C4 109.9(3) yes
C2B C3 C4 113.5(5) yes
C3 C4 C9 115.5(2) yes
C5 C6 C7 116.6(3) yes
C6 C7 C8 112.4(3) yes
C7 C8 C9 115.6(2) yes
C4 C9 C8 108.34(18) yes
C4 C9 C10 108.14(19) yes
C4 C9 C11 110.81(19) yes
C8 C9 C10 107.53(19) yes
C8 C9 C11 108.09(19) yes
C10 C9 C11 113.76(18) yes
O1 C10 N1 120.4(2) yes
O1 C10 C9 123.0(2) yes
N1 C10 C9 116.6(2) yes
O2 C11 N2 119.6(2) yes
O2 C11 C9 118.10(19) yes
N2 C11 C9 122.2(2) yes
N1 C12 N2 124.66(19) yes
N1 C12 N3 118.2(2) yes
N2 C12 N3 117.2(2) yes
O3 C13 N3 122.58(19) yes
O3 C13 N4 125.4(2) yes
N3 C13 N4 112.0(2) yes
N4 C14 C15 123.19(19) yes
N4 C14 C19 117.7(2) yes
C15 C14 C19 119.0(2) yes
C14 C15 C16 120.4(2) yes
C15 C16 C17 120.9(3) yes
N5 C17 C16 121.8(2) yes
N5 C17 C18 120.52(19) yes
C16 C17 C18 117.7(2) yes
C17 C18 C19 121.0(2) yes
C14 C19 C18 121.0(3) yes
N5 C20 C21 121.2(2) yes
N5 C20 C25 118.8(2) yes
C21 C20 C25 120.0(3) yes
C20 C21 C22 119.7(3) yes
C21 C22 C23 120.4(3) yes
C22 C23 C24 119.9(3) yes
C23 C24 C25 120.2(3) yes
C20 C25 C24 119.8(3) yes
N5 C26 C27 119.2(2) yes
N5 C26 C31 120.8(2) yes
C27 C26 C31 120.0(2) yes
C26 C27 C28 119.9(3) yes
C27 C28 C29 120.3(3) yes
C28 C29 C30 120.7(3) yes
C29 C30 C31 119.6(3) yes
C26 C31 C30 119.5(3) yes
C10 N1 H1 118.074 no
C12 N1 H1 118.063 no
C12 N3 H3 117.335 no
C13 N3 H3 117.314 no
C13 N4 H4 117.690 no
C14 N4 H4 117.679 no
C2A C1A H1A 109.480 no
C2A C1A H1B 109.479 no
C2A C1A H1C 109.472 no
H1A C1A H1B 109.473 no
H1A C1A H1C 109.459 no
H1B C1A H1C 109.465 no
C2B C1B H1D 109.467 no
C2B C1B H1E 109.462 no
C2B C1B H1F 109.466 no
H1D C1B H1E 109.476 no
H1D C1B H1F 109.479 no
H1E C1B H1F 109.477 no
C1A C2A H2A 109.789 no
C1A C2A H2B 109.777 no
C3 C2A H2A 109.789 no
C3 C2A H2B 109.782 no
H2A C2A H2B 108.239 no
C1B C2B H2C 110.471 no
C1B C2B H2D 110.469 no
C3 C2B H2C 110.474 no
C3 C2B H2D 110.470 no
H2C C2B H2D 108.682 no
C2A C3 H3A 109.697 no
C2A C3 H3B 109.679 no
C2B C3 H3A 133.716 no
C2B C3 H3B 72.020 no
C4 C3 H3A 109.700 no
C4 C3 H3B 109.692 no
H3A C3 H3B 108.184 no
C3 C4 H4A 108.397 no
C3 C4 H4B 108.402 no
C9 C4 H4A 108.398 no
C9 C4 H4B 108.392 no
H4A C4 H4B 107.460 no
C6 C5 H5A 109.452 no
C6 C5 H5B 109.471 no
C6 C5 H5C 109.471 no
H5A C5 H5B 109.465 no
H5A C5 H5C 109.476 no
H5B C5 H5C 109.492 no
C5 C6 H6A 108.141 no
C5 C6 H6B 108.155 no
C7 C6 H6A 108.149 no
C7 C6 H6B 108.170 no
H6A C6 H6B 107.315 no
C6 C7 H7A 109.117 no
C6 C7 H7B 109.104 no
C8 C7 H7A 109.124 no
C8 C7 H7B 109.110 no
H7A C7 H7B 107.837 no
C7 C8 H8A 108.376 no
C7 C8 H8B 108.367 no
C9 C8 H8A 108.372 no
C9 C8 H8B 108.374 no
H8A C8 H8B 107.453 no
C14 C15 H15 119.789 no
C16 C15 H15 119.795 no
C15 C16 H16 119.544 no
C17 C16 H16 119.548 no
C17 C18 H18 119.509 no
C19 C18 H18 119.523 no
C14 C19 H19 119.500 no
C18 C19 H19 119.477 no
C20 C21 H21 120.148 no
C22 C21 H21 120.154 no
C21 C22 H22 119.804 no
C23 C22 H22 119.801 no
C22 C23 H23 120.035 no
C24 C23 H23 120.049 no
C23 C24 H24 119.907 no
C25 C24 H24 119.904 no
C20 C25 H25 120.129 no
C24 C25 H25 120.107 no
C26 C27 H27 120.068 no
C28 C27 H27 120.065 no
C27 C28 H28 119.872 no
C29 C28 H28 119.865 no
C28 C29 H29 119.636 no
C30 C29 H29 119.629 no
C29 C30 H30 120.190 no
C31 C30 H30 120.168 no
C26 C31 H31 120.232 no
C30 C31 H31 120.240 no

loop_
_geom_bond_atom_site_label_1
_geom_bond_atom_site_label_2
_geom_bond_distance
_geom_bond_publ_flag
O1 C10 1.215(3) yes
O2 C11 1.227(3) yes
O3 C13 1.227(3) yes
N1 C10 1.379(3) yes
N1 C12 1.361(3) yes
N2 C11 1.375(3) yes
N2 C12 1.322(3) yes
N3 C12 1.351(3) yes
N3 C13 1.421(3) yes
N4 C13 1.328(3) yes
N4 C14 1.426(3) yes
N5 C17 1.399(3) yes
N5 C20 1.430(3) yes
N5 C26 1.430(3) yes
C1A C2A 1.511(7) yes
C1B C2B 1.526(14) yes
C2A C3 1.531(5) yes
C2B C3 1.616(11) yes
C3 C4 1.521(4) yes
C4 C9 1.539(3) yes
C5 C6 1.483(5) yes
C6 C7 1.515(5) yes
C7 C8 1.522(4) yes
C8 C9 1.554(4) yes
C9 C10 1.515(4) yes
C9 C11 1.525(4) yes
C14 C15 1.392(4) yes
C14 C19 1.384(3) yes
C15 C16 1.388(3) yes
C16 C17 1.403(3) yes
C17 C18 1.405(4) yes
C18 C19 1.377(3) yes
C20 C21 1.385(4) yes
C20 C25 1.398(4) yes
C21 C22 1.392(4) yes
C22 C23 1.377(4) yes
C23 C24 1.393(4) yes
C24 C25 1.381(4) yes
C26 C27 1.399(4) yes
C26 C31 1.387(4) yes
C27 C28 1.378(4) yes
C28 C29 1.377(5) yes
C29 C30 1.380(5) yes
C30 C31 1.403(4) yes
N1 H1 0.880 no
N3 H3 0.880 no
N4 H4 0.880 no
C1A H1A 0.980 no
C1A H1B 0.980 no
C1A H1C 0.980 no
C1B H1D 0.980 no
C1B H1E 0.980 no
C1B H1F 0.980 no
C2A H2A 0.990 no
C2A H2B 0.990 no
C2B H2C 0.990 no
C2B H2D 0.990 no
C3 H3A 0.990 no
C3 H3B 0.990 no
C4 H4A 0.990 no
C4 H4B 0.990 no
C5 H5A 0.980 no
C5 H5B 0.980 no
C5 H5C 0.980 no
C6 H6A 0.990 no
C6 H6B 0.990 no
C7 H7A 0.990 no
C7 H7B 0.990 no
C8 H8A 0.990 no
C8 H8B 0.990 no
C15 H15 0.950 no
C16 H16 0.950 no
C18 H18 0.950 no
C19 H19 0.950 no
C21 H21 0.950 no
C22 H22 0.950 no
C23 H23 0.950 no
C24 H24 0.950 no
C25 H25 0.950 no
C27 H27 0.950 no
C28 H28 0.950 no
C29 H29 0.950 no
C30 H30 0.950 no
C31 H31 0.950 no

loop_
_geom_contact_atom_site_label_1
_geom_contact_atom_site_label_2
_geom_contact_distance
_geom_contact_publ_flag
_geom_contact_site_symmetry_2
O1 C3 3.451(4) no .
O1 C4 2.903(4) no .
O1 C7 3.447(4) no .
O1 C8 2.984(4) no .
O1 C12 3.509(3) no .
O2 C3 3.508(4) no .
O2 C4 2.894(3) no .
O2 C8 2.955(3) no .
O2 C12 3.433(3) no .
O3 N1 2.599(3) no .
O3 C12 2.865(3) no .
O3 C14 2.856(3) no .
O3 C15 3.094(3) no .
N1 C4 3.563(3) no .
N1 C7 3.516(4) no .
N1 C8 3.471(3) no .
N1 C11 2.754(3) no .
N1 C13 2.816(3) no .
N2 C8 3.511(3) no .
N2 C10 2.881(3) no .
N3 C11 3.541(3) no .
N4 C12 3.568(3) no .
C1A C4 3.134(6) no .
C1B C4 3.170(12) no .
C3 C10 3.033(4) no .
C3 C11 3.108(4) no .
C5 C8 2.983(4) no .
C7 C10 2.946(4) no .
C7 C11 3.142(4) no .
C9 C12 2.825(3) no .
C13 C15 3.117(4) no .
C13 C19 3.518(3) no .
C14 C17 2.814(3) no .
C15 C18 2.769(3) no .
C16 C19 2.766(4) no .
C16 C20 2.929(3) no .
C16 C21 3.127(4) no .
C17 C21 3.062(4) no .
C17 C27 3.538(3) no .
C17 C31 3.080(4) no .
C18 C26 2.855(3) no .
C18 C31 3.101(4) no .
C20 C23 2.775(4) no .
C20 C27 2.967(4) no .
C20 C31 3.556(4) no .
C21 C24 2.776(4) no .
C21 C26 3.545(4) no .
C22 C25 2.774(4) no .
C25 C26 2.964(4) no .
C25 C27 3.417(4) no .
C26 C29 2.769(4) no .
C27 C30 2.777(4) no .
C28 C31 2.778(4) no .
O1 N1 3.237(3) no 6_555
O1 N2 3.588(3) no 6_555
O1 N3 3.264(3) no 6_555
O1 C5 3.565(5) no 6_545
O1 C12 3.084(3) no 6_555
O2 N4 2.782(3) no 7_556
O2 C1A 3.475(5) no 4_565
O2 C5 3.489(4) no 1_545
O2 C14 3.465(3) no 7_556
O2 C19 3.499(3) no 7_556
O2 C24 3.593(3) no 5_455
N1 O1 3.237(3) no 6_545
N2 O1 3.588(3) no 6_545
N2 N3 3.082(3) no 7_556
N2 C5 3.598(4) no 1_545
N3 O1 3.264(3) no 6_545
N3 N2 3.082(3) no 7_556
N4 O2 2.782(3) no 7_556
N4 C1A 3.514(5) no 6_545
C1A O2 3.475(5) no 4_564
C1A N4 3.514(5) no 6_555
C1A C7 3.549(6) no 4_564
C1B C24 3.520(11) no 8_454
C1B C25 3.416(10) no 8_454
C2A C28 3.364(5) no 8_454
C5 O1 3.565(5) no 6_555
C5 O2 3.489(4) no 1_565
C5 N2 3.598(4) no 1_565
C7 C1A 3.549(6) no 4_565
C12 O1 3.084(3) no 6_545
C14 O2 3.465(3) no 7_556
C16 C31 3.588(4) no 3_656
C18 C21 3.494(4) no 3_666
C19 O2 3.499(3) no 7_556
C21 C18 3.494(4) no 3_666
C22 C22 3.560(4) no 2_655
C24 O2 3.593(3) no 5_545
C24 C1B 3.520(11) no 8_555
C25 C1B 3.416(10) no 8_555
C28 C2A 3.364(5) no 8_555
C31 C16 3.588(4) no 3_656
O1 H1 2.4228 no .
O1 H1A 3.2069 no .
O1 H2C 2.9170 no .
O1 H4B 2.6430 no .
O1 H7B 2.9456 no .
O1 H8A 2.8139 no .
O1 H3B 2.9998 no .
O2 H4A 2.6184 no .
O2 H7A 3.3820 no .
O2 H8B 2.6201 no .
O2 H3A 3.1260 no .
O3 H1 1.9027 no .
O3 H3 3.0777 no .
O3 H4 3.0260 no .
O3 H15 2.7814 no .
N1 H3 3.1100 no .
N1 H7A 3.3169 no .
N1 H7B 3.1963 no .
N1 H3B 3.1316 no .
N2 H1 3.1394 no .
N2 H3 2.3907 no .
N2 H7A 3.0410 no .
N3 H1 2.4481 no .
N3 H4 2.3347 no .
N4 H3 2.3669 no .
N4 H15 2.6712 no .
N4 H19 2.5543 no .
N5 H16 2.6338 no .
N5 H18 2.6104 no .
N5 H21 2.6334 no .
N5 H25 2.6004 no .
N5 H27 2.6074 no .
N5 H31 2.6303 no .
C1A H4B 2.7295 no .
C1A H3A 3.3164 no .
C1A H3B 2.5512 no .
C1B H4A 3.4443 no .
C1B H4B 2.8817 no .
C1B H3A 3.1360 no .
C1B H3B 2.9690 no .
C2A H4A 2.8131 no .
C2A H4B 2.5269 no .
C2B H4A 3.2566 no .
C2B H4B 2.5376 no .
C3 H1A 2.6362 no .
C3 H1B 3.3326 no .
C3 H1C 2.6986 no .
C3 H1D 2.6518 no .
C3 H1E 2.6943 no .
C3 H1F 3.3825 no .
C4 H1A 2.7946 no .
C4 H1C 3.5724 no .
C4 H1D 2.8039 no .
C4 H1E 3.5347 no .
C4 H2A 3.3313 no .
C4 H2B 2.5667 no .
C4 H2C 2.7522 no .
C4 H2D 3.4504 no .
C4 H8A 2.5852 no .
C4 H8B 2.7484 no .
C5 H7A 3.3676 no .
C5 H7B 2.8531 no .
C5 H8A 2.7276 no .
C5 H8B 3.0545 no .
C6 H8A 2.7691 no .
C6 H8B 2.6301 no .
C7 H5A 2.7788 no .
C7 H5B 3.3728 no .
C7 H5C 2.7434 no .
C8 H4A 2.6750 no .
C8 H4B 2.6452 no .
C8 H5A 3.2699 no .
C8 H5C 2.6403 no .
C8 H6A 2.8062 no .
C8 H6B 3.3552 no .
C9 H1 3.2635 no .
C9 H7A 2.7318 no .
C9 H7B 2.8662 no .
C9 H3A 2.9382 no .
C9 H3B 2.6742 no .
C10 H2C 3.2924 no .
C10 H4A 3.3245 no .
C10 H4B 2.6461 no .
C10 H7A 3.1045 no .
C10 H7B 2.6823 no .
C10 H8A 2.7203 no .
C10 H8B 3.3262 no .
C10 H3A 3.5941 no .
C10 H3B 2.6136 no .
C11 H4A 2.6902 no .
C11 H4B 3.3630 no .
C11 H7A 2.7751 no .
C11 H8A 3.3339 no .
C11 H8B 2.5982 no .
C11 H3A 2.9588 no .
C11 H3B 3.2121 no .
C12 H7A 3.2765 no .
C13 H1 2.4516 no .
C13 H15 2.9784 no .
C14 H16 3.2663 no .
C14 H18 3.2555 no .
C15 H4 3.1265 no .
C15 H19 3.2497 no .
C16 H18 3.2636 no .
C16 H21 2.8659 no .
C17 H15 3.2823 no .
C17 H19 3.2738 no .
C17 H21 2.8745 no .
C17 H31 2.9396 no .
C18 H16 3.2641 no .
C18 H31 2.9339 no .
C19 H4 2.6537 no .
C19 H15 3.2505 no .
C20 H16 2.6243 no .
C20 H22 3.2578 no .
C20 H24 3.2625 no .
C20 H27 2.7916 no .
C21 H16 2.6674 no .
C21 H23 3.2608 no .
C21 H25 3.2672 no .
C21 H27 3.2931 no .
C22 H24 3.2539 no .
C23 H21 3.2595 no .
C23 H25 3.2626 no .
C24 H22 3.2557 no .
C25 H16 3.5665 no .
C25 H21 3.2692 no .
C25 H23 3.2603 no .
C25 H27 3.3764 no .
C26 H18 2.5259 no .
C26 H25 2.7963 no .
C26 H28 3.2615 no .
C26 H30 3.2692 no .
C27 H18 3.3743 no .
C27 H25 3.3911 no .
C27 H29 3.2440 no .
C27 H31 3.2717 no .
C28 H30 3.2528 no .
C29 H27 3.2468 no .
C29 H31 3.2633 no .
C30 H18 3.5399 no .
C30 H28 3.2510 no .
C31 H18 2.6272 no .
C31 H25 3.3200 no .
C31 H27 3.2694 no .
C31 H29 3.2630 no .
H1 H3 3.3171 no .
H1 H7B 3.5857 no .
H1 H3B 3.5918 no .
H1A H2A 2.8563 no .
H1A H2B 2.3884 no .
H1A H4A 3.4405 no .
H1A H4B 2.1397 no .
H1A H3A 3.5858 no .
H1A H3B 2.7034 no .
H1B H2A 2.3820 no .
H1B H2B 2.3368 no .
H1B H4B 3.4665 no .
H1B H3B 3.4901 no .
H1C H2A 2.3430 no .
H1C H2B 2.8560 no .
H1C H4B 3.2879 no .
H1C H3A 3.4900 no .
H1C H3B 2.4085 no .
H1D H2C 2.3998 no .
H1D H2D 2.8743 no .
H1D H4A 2.9483 no .
H1D H4B 2.3474 no .
H1D H3A 3.3218 no .
H1D H3B 3.2539 no .
H1E H2C 2.8743 no .
H1E H2D 2.3710 no .
H1E H4B 3.4696 no .
H1E H3A 3.0154 no .
H1E H3B 3.2837 no .
H1F H2C 2.3727 no .
H1F H2D 2.4012 no .
H1F H4B 3.5969 no .
H2A H4A 3.5736 no .
H2A H4B 3.4895 no .
H2A H3A 2.2880 no .
H2A H3B 2.5000 no .
H2B H4A 2.5637 no .
H2B H4B 2.5111 no .
H2B H3A 2.5011 no .
H2B H3B 2.8680 no .
H2C H4A 3.5519 no .
H2C H4B 2.4145 no .
H2C H3A 3.0988 no .
H2C H3B 1.8968 no .
H2D H4B 3.4875 no .
H2D H3A 2.7053 no .
H2D H3B 1.9098 no .
H3 H4 2.0842 no .
H4A H8A 2.8098 no .
H4A H8B 2.5448 no .
H4A H3A 2.2731 no .
H4A H3B 2.8477 no .
H4B H8A 2.3403 no .
H4B H8B 3.0118 no .
H4B H3A 2.8436 no .
H4B H3B 2.4900 no .
H4 H15 3.3557 no .
H4 H19 2.5791 no .
H5A H6A 2.8209 no .
H5A H6B 2.3110 no .
H5A H7B 2.7329 no .
H5A H8A 2.8315 no .
H5A H8B 3.5953 no .
H5B H6A 2.2884 no .
H5B H6B 2.3170 no .
H5C H6A 2.3408 no .
H5C H6B 2.8218 no .
H5C H7A 3.5873 no .
H5C H7B 3.1722 no .
H5C H8A 2.2513 no .
H5C H8B 2.5553 no .
H6A H7A 2.2799 no .
H6A H7B 2.8424 no .
H6A H8A 3.2213 no .
H6A H8B 2.5661 no .
H6B H7A 2.3892 no .
H6B H7B 2.2884 no .
H6B H8A 3.5995 no .
H6B H8B 3.5647 no .
H7A H8A 2.8549 no .
H7A H8B 2.4273 no .
H7B H8A 2.3165 no .
H7B H8B 2.8538 no .
H15 H16 2.3288 no .
H16 H21 2.5729 no .
H18 H19 2.3130 no .
H18 H31 2.6471 no .
H21 H22 2.3417 no .
H21 H27 3.4710 no .
H22 H23 2.3250 no .
H23 H24 2.3417 no .
H24 H25 2.3310 no .
H25 H27 3.5974 no .
H25 H31 3.4856 no .
H27 H28 2.3271 no .
H28 H29 2.3203 no .
H29 H30 2.3270 no .
H30 H31 2.3584 no .
O1 H1 3.3475 no 6_555
O1 H5A 2.6325 no 6_545
O1 H7B 3.3619 no 6_545
O1 H3A 3.5224 no 6_555
O1 H3B 2.8731 no 6_555
O2 H1A 3.2941 no 4_565
O2 H1B 2.8145 no 4_565
O2 H1F 3.0114 no 4_565
O2 H3 3.0417 no 7_556
O2 H4 1.9300 no 7_556
O2 H5A 3.5392 no 1_545
O2 H5B 2.6313 no 1_545
O2 H19 3.0800 no 7_556
O2 H24 2.6538 no 5_455
O2 H29 3.2873 no 8_454
O3 H2A 2.8209 no 6_555
O3 H2D 3.3066 no 6_555
O3 H4B 3.1551 no 6_545
O3 H5A 3.3893 no 6_545
O3 H5C 3.2127 no 6_545
O3 H8A 2.6179 no 6_545
O3 H28 2.8959 no 3_666
O3 H3A 3.4144 no 6_555
N1 H2D 3.0166 no 6_555
N1 H5A 3.2590 no 6_545
N1 H7B 3.5827 no 6_545
N1 H8A 3.5111 no 6_545
N1 H3B 3.3436 no 6_555
N2 H3 2.2050 no 7_556
N2 H4 2.9389 no 7_556
N2 H5A 3.2717 no 1_545
N2 H5B 3.1239 no 1_545
N2 H6B 3.5625 no 1_545
N2 H6B 3.3579 no 7_566
N3 H1A 3.0975 no 6_545
N3 H3 3.3211 no 7_556
N3 H5B 3.4676 no 7_566
N3 H6A 3.5372 no 7_566
N3 H6B 2.8963 no 7_566
N4 H1A 2.7401 no 6_545
N4 H1B 3.4569 no 6_545
N4 H1D 2.9995 no 6_545
N4 H4B 3.2970 no 6_545
N4 H5B 2.9953 no 7_566
C1A H4 3.1693 no 6_555
C1A H6A 2.9025 no 4_564
C1A H7A 2.8557 no 4_564
C1A H7B 3.3549 no 6_545
C1B H4 3.4607 no 6_555
C1B H6A 2.9495 no 4_564
C1B H24 3.3101 no 8_454
C1B H25 3.1255 no 8_454
C2A H6A 3.3430 no 4_564
C2A H28 3.3378 no 8_454
C2B H1 3.5441 no 6_545
C2B H6A 3.1631 no 4_564
C2B H7A 3.4296 no 4_564
C2B H7B 2.9195 no 6_545
C3 H1 3.4267 no 6_545
C3 H5A 3.2060 no 1_545
C3 H7B 3.5660 no 6_545
C3 H28 3.5742 no 8_454
C3 H29 3.5934 no 8_454
C4 H15 3.1461 no 6_555
C5 H1 3.4045 no 6_555
C5 H4 3.5500 no 7_566
C5 H19 3.3672 no 7_566
C5 H29 3.5496 no 8_464
C5 H3A 2.9070 no 1_565
C6 H1B 3.1847 no 4_565
C6 H1C 3.1982 no 4_565
C6 H1F 3.2390 no 4_565
C6 H2D 3.2435 no 4_565
C6 H3 3.5489 no 7_566
C7 H1B 3.0530 no 4_565
C7 H1C 3.1266 no 4_565
C7 H1C 3.1564 no 6_555
C7 H1F 3.2850 no 4_565
C7 H2C 3.3398 no 6_555
C7 H2D 3.3247 no 6_555
C8 H1B 3.2561 no 4_565
C8 H1F 3.3798 no 4_565
C8 H23 3.4162 no 5_455
C8 H24 3.4531 no 5_455
C10 H2D 3.5216 no 6_555
C10 H5A 3.3211 no 6_545
C10 H7B 3.5771 no 6_545
C10 H3B 3.2800 no 6_555
C11 H1B 3.1983 no 4_565
C11 H1F 3.5184 no 4_565
C11 H3 3.0380 no 7_556
C11 H4 2.7652 no 7_556
C11 H5A 3.3959 no 1_545
C11 H5B 3.0197 no 1_545
C11 H24 3.5928 no 5_455
C12 H2D 3.5057 no 6_555
C12 H3 3.1832 no 7_556
C12 H6B 3.1539 no 7_566
C13 H1A 3.0171 no 6_545
C13 H2A 3.3672 no 6_555
C13 H4B 3.0830 no 6_545
C13 H5B 3.5267 no 7_566
C13 H6A 3.5257 no 7_566
C13 H6B 3.5209 no 7_566
C13 H8A 3.3656 no 6_545
C14 H1A 3.5630 no 6_545
C14 H1D 3.0719 no 6_545
C14 H25 3.2991 no 3_656
C14 H27 3.2281 no 3_666
C15 H1D 2.9569 no 6_545
C15 H2B 3.5744 no 6_545
C15 H4B 3.3260 no 6_545
C15 H23 3.2409 no 2_655
C15 H25 3.1103 no 3_656
C15 H27 3.2525 no 3_666
C15 H28 3.3025 no 3_666
C16 H23 3.3846 no 2_655
C16 H25 3.0073 no 3_656
C16 H27 3.1541 no 3_666
C16 H31 3.2222 no 3_656
C17 H25 3.0925 no 3_656
C17 H27 3.0455 no 3_666
C18 H21 3.1702 no 3_666
C18 H25 3.2753 no 3_656
C18 H27 2.9898 no 3_666
C18 H29 3.4901 no 2_656
C19 H5B 3.3934 no 7_566
C19 H24 3.4754 no 3_656
C19 H25 3.3802 no 3_656
C19 H27 3.0777 no 3_666
C19 H29 3.0539 no 2_656
C20 H31 3.2756 no 3_656
C21 H18 2.9980 no 3_666
C21 H22 3.1427 no 2_655
C22 H16 3.5533 no 2_655
C22 H18 3.3548 no 3_666
C22 H21 3.4742 no 2_655
C22 H22 3.1780 no 2_655
C23 H5C 3.5610 no 5_545
C23 H8B 3.0752 no 5_545
C23 H15 3.5148 no 2_655
C23 H16 3.3577 no 2_655
C23 H30 3.2020 no 4_554
C24 H1B 3.3969 no 8_555
C24 H1D 3.5732 no 8_555
C24 H1E 3.4528 no 8_555
C24 H1F 2.9876 no 8_555
C24 H8B 2.9870 no 5_545
C24 H30 3.0198 no 4_554
C25 H1D 3.2720 no 8_555
C25 H1E 3.1380 no 8_555
C25 H1F 3.2667 no 8_555
C25 H2B 3.4956 no 8_555
C25 H31 3.1185 no 3_656
C26 H1E 3.5641 no 8_555
C26 H2B 3.5481 no 8_555
C26 H21 3.3456 no 3_666
C27 H1E 2.9120 no 8_555
C27 H2A 3.3815 no 8_555
C27 H2B 3.1143 no 8_555
C27 H21 3.0681 no 3_666
C28 H1E 3.0169 no 8_555
C28 H2A 3.0837 no 8_555
C28 H2B 2.9389 no 8_555
C28 H21 3.5225 no 3_666
C28 H22 3.1562 no 4_565
C28 H3A 3.1973 no 8_555
C29 H2B 3.2318 no 8_555
C29 H4A 3.1479 no 8_555
C29 H18 3.5123 no 2_656
C29 H19 3.1521 no 2_656
C29 H22 3.2491 no 4_565
C29 H3A 3.1993 no 8_555
C30 H4A 3.4433 no 8_555
C30 H16 3.4792 no 3_656
C30 H18 3.5432 no 2_656
C31 H16 3.0611 no 3_656
C31 H30 3.4443 no 2_656
H1 O1 3.3475 no 6_545
H1 C2B 3.5441 no 6_555
H1 C3 3.4267 no 6_555
H1 C5 3.4045 no 6_545
H1 H2A 3.2091 no 6_555
H1 H2D 2.8292 no 6_555
H1 H5A 2.6357 no 6_545
H1 H5C 3.3678 no 6_545
H1 H7B 3.3710 no 6_545
H1 H8A 2.9174 no 6_545
H1 H3A 3.1091 no 6_555
H1 H3B 3.0376 no 6_555
H1A O2 3.2941 no 4_564
H1A N3 3.0975 no 6_555
H1A N4 2.7401 no 6_555
H1A C13 3.0171 no 6_555
H1A C14 3.5630 no 6_555
H1A H3 2.8885 no 6_555
H1A H4 2.5121 no 6_555
H1A H7A 3.3503 no 4_564
H1A H7B 3.5298 no 6_545
H1A H15 3.5401 no 6_555
H1B O2 2.8145 no 4_564
H1B N4 3.4569 no 6_555
H1B C6 3.1847 no 4_564
H1B C7 3.0530 no 4_564
H1B C8 3.2561 no 4_564
H1B C11 3.1983 no 4_564
H1B C24 3.3969 no 8_454
H1B H4 2.9556 no 6_555
H1B H6A 2.4732 no 4_564
H1B H7A 2.5362 no 4_564
H1B H8B 2.7062 no 4_564
H1B H24 2.9408 no 8_454
H1B H25 3.5977 no 8_454
H1C C6 3.1982 no 4_564
H1C C7 3.1266 no 4_564
H1C C7 3.1564 no 6_545
H1C H6A 2.6694 no 4_564
H1C H6B 3.2734 no 4_564
H1C H6B 3.1656 no 6_545
H1C H7A 2.3518 no 4_564
H1C H7A 3.0501 no 6_545
H1C H7B 2.4963 no 6_545
H1D N4 2.9995 no 6_555
H1D C14 3.0719 no 6_555
H1D C15 2.9569 no 6_555
H1D C24 3.5732 no 8_454
H1D C25 3.2720 no 8_454
H1D H4 2.9569 no 6_555
H1D H15 2.7612 no 6_555
H1D H24 3.3020 no 8_454
H1D H25 2.7294 no 8_454
H1E C24 3.4528 no 8_454
H1E C25 3.1380 no 8_454
H1E C26 3.5641 no 8_454
H1E C27 2.9120 no 8_454
H1E C28 3.0169 no 8_454
H1E H6A 2.9449 no 4_564
H1E H24 3.5104 no 8_454
H1E H25 2.9745 no 8_454
H1E H27 2.9535 no 8_454
H1E H28 3.1212 no 8_454
H1F O2 3.0114 no 4_564
H1F C6 3.2390 no 4_564
H1F C7 3.2850 no 4_564
H1F C8 3.3798 no 4_564
H1F C11 3.5184 no 4_564
H1F C24 2.9876 no 8_454
H1F C25 3.2667 no 8_454
H1F H4 3.1721 no 6_555
H1F H6A 2.4310 no 4_564
H1F H7A 2.9001 no 4_564
H1F H8B 2.7040 no 4_564
H1F H24 2.6441 no 8_454
H1F H25 3.1565 no 8_454
H2A O3 2.8209 no 6_545
H2A C13 3.3672 no 6_545
H2A C27 3.3815 no 8_454
H2A C28 3.0837 no 8_454
H2A H1 3.2091 no 6_545
H2A H6A 2.8198 no 4_564
H2A H27 3.3853 no 8_454
H2A H28 2.8593 no 8_454
H2B C15 3.5744 no 6_555
H2B C25 3.4956 no 8_454
H2B C26 3.5481 no 8_454
H2B C27 3.1143 no 8_454
H2B C28 2.9389 no 8_454
H2B C29 3.2318 no 8_454
H2B H15 3.2323 no 6_555
H2B H25 3.0289 no 8_454
H2B H27 3.4647 no 8_454
H2B H28 3.1908 no 8_454
H2C C7 3.3398 no 6_545
H2C H3 3.4796 no 6_555
H2C H4 3.5343 no 6_555
H2C H6A 3.5762 no 4_564
H2C H6B 3.2368 no 6_545
H2C H7A 3.1686 no 4_564
H2C H7A 3.5080 no 6_545
H2C H7B 2.5157 no 6_545
H2D O3 3.3066 no 6_545
H2D N1 3.0166 no 6_545
H2D C6 3.2435 no 4_564
H2D C7 3.3247 no 6_545
H2D C10 3.5216 no 6_545
H2D C12 3.5057 no 6_545
H2D H1 2.8292 no 6_545
H2D H6A 2.5884 no 4_564
H2D H6B 3.1404 no 4_564
H2D H7A 3.1077 no 4_564
H2D H7A 3.1664 no 6_545
H2D H7B 2.5865 no 6_545
H3 O2 3.0417 no 7_556
H3 N2 2.2050 no 7_556
H3 N3 3.3211 no 7_556
H3 C6 3.5489 no 7_566
H3 C11 3.0380 no 7_556
H3 C12 3.1832 no 7_556
H3 H1A 2.8885 no 6_545
H3 H2C 3.4796 no 6_545
H3 H3 2.7716 no 7_556
H3 H5B 3.1077 no 7_566
H3 H6B 2.8302 no 7_566
H4A C29 3.1479 no 8_454
H4A C30 3.4433 no 8_454
H4A H15 2.8238 no 6_555
H4A H23 3.1306 no 5_455
H4A H24 3.0792 no 5_455
H4A H29 2.9671 no 8_454
H4A H30 3.4911 no 8_454
H4B O3 3.1551 no 6_555
H4B N4 3.2970 no 6_555
H4B C13 3.0830 no 6_555
H4B C15 3.3260 no 6_555
H4B H15 2.5481 no 6_555
H4 O2 1.9300 no 7_556
H4 N2 2.9389 no 7_556
H4 C1A 3.1693 no 6_545
H4 C1B 3.4607 no 6_545
H4 C5 3.5500 no 7_566
H4 C11 2.7652 no 7_556
H4 H1A 2.5121 no 6_545
H4 H1B 2.9556 no 6_545
H4 H1D 2.9569 no 6_545
H4 H1F 3.1721 no 6_545
H4 H2C 3.5343 no 6_545
H4 H5B 2.6197 no 7_566
H4 H24 3.4837 no 3_656
H5A O1 2.6325 no 6_555
H5A O2 3.5392 no 1_565
H5A O3 3.3893 no 6_555
H5A N1 3.2590 no 6_555
H5A N2 3.2717 no 1_565
H5A C3 3.2060 no 1_565
H5A C10 3.3211 no 6_555
H5A C11 3.3959 no 1_565
H5A H1 2.6357 no 6_555
H5A H3A 2.4083 no 1_565
H5A H3B 3.1509 no 1_565
H5B O2 2.6313 no 1_565
H5B N2 3.1239 no 1_565
H5B N3 3.4676 no 7_566
H5B N4 2.9953 no 7_566
H5B C11 3.0197 no 1_565
H5B C13 3.5267 no 7_566
H5B C19 3.3934 no 7_566
H5B H3 3.1077 no 7_566
H5B H4 2.6197 no 7_566
H5B H19 2.6058 no 7_566
H5B H29 3.0770 no 8_464
H5B H3A 2.8651 no 1_565
H5C O3 3.2127 no 6_555
H5C C23 3.5610 no 5_455
H5C H1 3.3678 no 6_555
H5C H19 3.3091 no 7_566
H5C H23 3.1656 no 5_455
H5C H28 2.9602 no 8_464
H5C H29 3.1990 no 8_464
H5C H3A 2.9807 no 1_565
H6A N3 3.5372 no 7_566
H6A C1A 2.9025 no 4_565
H6A C1B 2.9495 no 4_565
H6A C2A 3.3430 no 4_565
H6A C2B 3.1631 no 4_565
H6A C13 3.5257 no 7_566
H6A H1B 2.4732 no 4_565
H6A H1C 2.6694 no 4_565
H6A H1E 2.9449 no 4_565
H6A H1F 2.4310 no 4_565
H6A H2A 2.8198 no 4_565
H6A H2C 3.5762 no 4_565
H6A H2D 2.5884 no 4_565
H6B N2 3.5625 no 1_565
H6B N2 3.3579 no 7_566
H6B N3 2.8963 no 7_566
H6B C12 3.1539 no 7_566
H6B C13 3.5209 no 7_566
H6B H1C 3.2734 no 4_565
H6B H1C 3.1656 no 6_555
H6B H2C 3.2368 no 6_555
H6B H2D 3.1404 no 4_565
H6B H3 2.8302 no 7_566
H6B H7A 3.1811 no 7_566
H7A C1A 2.8557 no 4_565
H7A C2B 3.4296 no 4_565
H7A H1A 3.3503 no 4_565
H7A H1B 2.5362 no 4_565
H7A H1C 2.3518 no 4_565
H7A H1C 3.0501 no 6_555
H7A H1F 2.9001 no 4_565
H7A H2C 3.1686 no 4_565
H7A H2C 3.5080 no 6_555
H7A H2D 3.1077 no 4_565
H7A H2D 3.1664 no 6_555
H7A H6B 3.1811 no 7_566
H7A H7A 3.1506 no 7_566
H7B O1 3.3619 no 6_555
H7B N1 3.5827 no 6_555
H7B C1A 3.3549 no 6_555
H7B C2B 2.9195 no 6_555
H7B C3 3.5660 no 6_555
H7B C10 3.5771 no 6_555
H7B H1 3.3710 no 6_555
H7B H1A 3.5298 no 6_555
H7B H1C 2.4963 no 6_555
H7B H2C 2.5157 no 6_555
H7B H2D 2.5865 no 6_555
H7B H3B 2.6438 no 6_555
H8A O3 2.6179 no 6_555
H8A N1 3.5111 no 6_555
H8A C13 3.3656 no 6_555
H8A H1 2.9174 no 6_555
H8A H15 3.2631 no 6_555
H8A H23 3.2600 no 5_455
H8B C23 3.0752 no 5_455
H8B C24 2.9870 no 5_455
H8B H1B 2.7062 no 4_565
H8B H1F 2.7040 no 4_565
H8B H23 2.6827 no 5_455
H8B H24 2.5112 no 5_455
H15 C4 3.1461 no 6_545
H15 C23 3.5148 no 2_655
H15 H1A 3.5401 no 6_545
H15 H1D 2.7612 no 6_545
H15 H2B 3.2323 no 6_545
H15 H4A 2.8238 no 6_545
H15 H4B 2.5481 no 6_545
H15 H8A 3.2631 no 6_545
H15 H23 2.6025 no 2_655
H15 H25 3.5829 no 3_656
H15 H28 3.2681 no 3_666
H16 C22 3.5533 no 2_655
H16 C23 3.3577 no 2_655
H16 C30 3.4792 no 3_656
H16 C31 3.0611 no 3_656
H16 H22 3.2539 no 2_655
H16 H23 2.8859 no 2_655
H16 H25 3.4410 no 3_656
H16 H30 3.3757 no 3_656
H16 H31 2.6056 no 3_656
H18 C21 2.9980 no 3_666
H18 C22 3.3548 no 3_666
H18 C29 3.5123 no 2_656
H18 C30 3.5432 no 2_656
H18 H21 2.5646 no 3_666
H18 H22 3.2132 no 3_666
H18 H27 3.4524 no 3_666
H18 H29 3.1680 no 2_656
H18 H30 3.2200 no 2_656
H19 O2 3.0800 no 7_556
H19 C5 3.3672 no 7_566
H19 C29 3.1521 no 2_656
H19 H5B 2.6058 no 7_566
H19 H5C 3.3091 no 7_566
H19 H24 3.5047 no 3_656
H19 H27 3.5707 no 3_666
H19 H29 2.2949 no 2_656
H21 C18 3.1702 no 3_666
H21 C22 3.4742 no 2_655
H21 C26 3.3456 no 3_666
H21 C27 3.0681 no 3_666
H21 C28 3.5225 no 3_666
H21 H18 2.5646 no 3_666
H21 H22 2.7199 no 2_655
H21 H27 3.1118 no 3_666
H22 C21 3.1427 no 2_655
H22 C22 3.1780 no 2_655
H22 C28 3.1562 no 4_564
H22 C29 3.2491 no 4_564
H22 H16 3.2539 no 2_655
H22 H18 3.2132 no 3_666
H22 H21 2.7199 no 2_655
H22 H22 2.7915 no 2_655
H22 H28 3.1576 no 4_564
H22 H29 3.3202 no 4_564
H23 C8 3.4162 no 5_545
H23 C15 3.2409 no 2_655
H23 C16 3.3846 no 2_655
H23 H4A 3.1306 no 5_545
H23 H5C 3.1656 no 5_545
H23 H8A 3.2600 no 5_545
H23 H8B 2.6827 no 5_545
H23 H15 2.6025 no 2_655
H23 H16 2.8859 no 2_655
H23 H28 3.3144 no 4_564
H23 H30 3.2521 no 4_554
H24 O2 2.6538 no 5_545
H24 C1B 3.3101 no 8_555
H24 C8 3.4531 no 5_545
H24 C11 3.5928 no 5_545
H24 C19 3.4754 no 3_656
H24 H1B 2.9408 no 8_555
H24 H1D 3.3020 no 8_555
H24 H1E 3.5104 no 8_555
H24 H1F 2.6441 no 8_555
H24 H4A 3.0792 no 5_545
H24 H4 3.4837 no 3_656
H24 H8B 2.5112 no 5_545
H24 H19 3.5047 no 3_656
H24 H29 3.4760 no 4_554
H24 H30 2.9386 no 4_554
H25 C1B 3.1255 no 8_555
H25 C14 3.2991 no 3_656
H25 C15 3.1103 no 3_656
H25 C16 3.0073 no 3_656
H25 C17 3.0925 no 3_656
H25 C18 3.2753 no 3_656
H25 C19 3.3802 no 3_656
H25 H1B 3.5977 no 8_555
H25 H1D 2.7294 no 8_555
H25 H1E 2.9745 no 8_555
H25 H1F 3.1565 no 8_555
H25 H2B 3.0289 no 8_555
H25 H15 3.5829 no 3_656
H25 H16 3.4410 no 3_656
H25 H31 3.1945 no 3_656
H27 C14 3.2281 no 3_666
H27 C15 3.2525 no 3_666
H27 C16 3.1541 no 3_666
H27 C17 3.0455 no 3_666
H27 C18 2.9898 no 3_666
H27 C19 3.0777 no 3_666
H27 H1E 2.9535 no 8_555
H27 H2A 3.3853 no 8_555
H27 H2B 3.4647 no 8_555
H27 H18 3.4524 no 3_666
H27 H19 3.5707 no 3_666
H27 H21 3.1118 no 3_666
H28 O3 2.8959 no 3_666
H28 C2A 3.3378 no 8_555
H28 C3 3.5742 no 8_555
H28 C15 3.3025 no 3_666
H28 H1E 3.1212 no 8_555
H28 H2A 2.8593 no 8_555
H28 H2B 3.1908 no 8_555
H28 H5C 2.9602 no 8_565
H28 H15 3.2681 no 3_666
H28 H22 3.1576 no 4_565
H28 H23 3.3144 no 4_565
H28 H3A 2.9144 no 8_555
H29 O2 3.2873 no 8_555
H29 C3 3.5934 no 8_555
H29 C5 3.5496 no 8_565
H29 C18 3.4901 no 2_656
H29 C19 3.0539 no 2_656
H29 H4A 2.9671 no 8_555
H29 H5B 3.0770 no 8_565
H29 H5C 3.1990 no 8_565
H29 H18 3.1680 no 2_656
H29 H19 2.2949 no 2_656
H29 H22 3.3202 no 4_565
H29 H24 3.4760 no 4_555
H29 H3A 2.9080 no 8_555
H30 C23 3.2020 no 4_555
H30 C24 3.0198 no 4_555
H30 C31 3.4443 no 2_656
H30 H4A 3.4911 no 8_555
H30 H16 3.3757 no 3_656
H30 H18 3.2200 no 2_656
H30 H23 3.2521 no 4_555
H30 H24 2.9386 no 4_555
H30 H30 3.2844 no 2_656
H30 H31 2.9888 no 2_656
H31 C16 3.2222 no 3_656
H31 C20 3.2756 no 3_656
H31 C25 3.1185 no 3_656
H31 H16 2.6056 no 3_656
H31 H25 3.1945 no 3_656
H31 H30 2.9888 no 2_656
H3A O1 3.5224 no 6_545
H3A O3 3.4144 no 6_545
H3A C5 2.9070 no 1_545
H3A C28 3.1973 no 8_454
H3A C29 3.1993 no 8_454
H3A H1 3.1091 no 6_545
H3A H5A 2.4083 no 1_545
H3A H5B 2.8651 no 1_545
H3A H5C 2.9807 no 1_545
H3A H28 2.9144 no 8_454
H3A H29 2.9080 no 8_454
H3B O1 2.8731 no 6_545
H3B N1 3.3436 no 6_545
H3B C10 3.2800 no 6_545
H3B H1 3.0376 no 6_545
H3B H5A 3.1509 no 1_545
H3B H7B 2.6438 no 6_545

loop_
_geom_hbond_atom_site_label_D
_geom_hbond_atom_site_label_H
_geom_hbond_atom_site_label_A
_geom_hbond_site_symmetry_A
_geom_hbond_distance_DA
_geom_hbond_distance_DH
_geom_hbond_distance_HA
_geom_hbond_angle_DHA
_geom_hbond_publ_flag
N1 H1 O3 . 2.599(3) 0.880 1.903 134.8 no
N3 H3 N2 7_556 3.082(3) 0.880 2.205 174.5 no
N4 H4 O2 7_556 2.782(3) 0.880 1.930 162.5 no

loop_
_geom_torsion_atom_site_label_1
_geom_torsion_atom_site_label_2
_geom_torsion_atom_site_label_3
_geom_torsion_atom_site_label_4
_geom_torsion
_geom_torsion_publ_flag
C10 N1 C12 N2 1.3(4) no
C10 N1 C12 N3 -177.66(18) no
C12 N1 C10 O1 179.80(19) no
C12 N1 C10 C9 0.4(3) no
C11 N2 C12 N1 1.7(3) no
C11 N2 C12 N3 -179.34(17) no
C12 N2 C11 O2 175.98(19) no
C12 N2 C11 C9 -6.2(3) no
C12 N3 C13 O3 -3.4(4) no
C12 N3 C13 N4 176.04(19) no
C13 N3 C12 N1 -0.3(4) no
C13 N3 C12 N2 -179.35(18) no
C13 N4 C14 C15 -54.0(4) no
C13 N4 C14 C19 129.4(3) no
C14 N4 C13 O3 4.2(4) no
C14 N4 C13 N3 -175.18(19) no
C17 N5 C20 C21 49.6(3) no
C17 N5 C20 C25 -132.0(2) no
C20 N5 C17 C16 18.0(4) no
C20 N5 C17 C18 -162.67(19) no
C17 N5 C26 C27 -122.7(3) no
C17 N5 C26 C31 57.5(3) no
C26 N5 C17 C16 -167.16(19) no
C26 N5 C17 C18 12.1(4) no
C20 N5 C26 C27 52.4(3) no
C20 N5 C26 C31 -127.4(3) no
C26 N5 C20 C21 -125.4(2) no
C26 N5 C20 C25 53.0(3) no
C1A C2A C3 C2B -23.9(3) no
C1A C2A C3 C4 79.3(4) no
C1B C2B C3 C2A 18.2(5) no
C1B C2B C3 C4 -74.9(8) no
C2A C3 C4 C9 -160.6(3) no
C2B C3 C4 C9 -118.3(5) no
C3 C4 C9 C8 178.1(2) no
C3 C4 C9 C10 61.8(3) no
C3 C4 C9 C11 -63.5(3) no
C5 C6 C7 C8 -48.9(5) no
C6 C7 C8 C9 -170.3(3) no
C7 C8 C9 C4 -169.3(2) no
C7 C8 C9 C10 -52.6(3) no
C7 C8 C9 C11 70.6(3) no
C4 C9 C10 O1 52.8(3) no
C4 C9 C10 N1 -127.82(19) no
C4 C9 C11 O2 -52.7(3) no
C4 C9 C11 N2 129.5(2) no
C8 C9 C10 O1 -64.0(3) no
C8 C9 C10 N1 115.4(2) no
C8 C9 C11 O2 65.9(3) no
C8 C9 C11 N2 -112.0(2) no
C10 C9 C11 O2 -174.78(18) no
C10 C9 C11 N2 7.4(3) no
C11 C9 C10 O1 176.32(19) no
C11 C9 C10 N1 -4.3(3) no
N4 C14 C15 C16 -175.98(19) no
N4 C14 C19 C18 175.4(2) no
C15 C14 C19 C18 -1.3(4) no
C19 C14 C15 C16 0.6(4) no
C14 C15 C16 C17 0.8(4) no
C15 C16 C17 N5 178.0(2) no
C15 C16 C17 C18 -1.3(4) no
N5 C17 C18 C19 -178.82(19) no
C16 C17 C18 C19 0.5(4) no
C17 C18 C19 C14 0.8(4) no
N5 C20 C21 C22 177.03(18) no
N5 C20 C25 C24 -177.31(18) no
C21 C20 C25 C24 1.1(4) no
C25 C20 C21 C22 -1.3(4) no
C20 C21 C22 C23 0.7(4) no
C21 C22 C23 C24 0.1(4) no
C22 C23 C24 C25 -0.4(4) no
C23 C24 C25 C20 -0.2(4) no
N5 C26 C27 C28 -178.68(19) no
N5 C26 C31 C30 178.9(2) no
C27 C26 C31 C30 -0.8(4) no
C31 C26 C27 C28 1.1(4) no
C26 C27 C28 C29 -0.3(4) no
C27 C28 C29 C30 -0.7(5) no
C28 C29 C30 C31 0.9(5) no
C29 C30 C31 C26 -0.1(5) no
